data_7034154
loop_
_publ_author_name
'Yang, Hua'
'Cao, Fan'
'Li, Dacheng'
'Zeng, Suyuan'
'Song, You'
'Dou, Jianmin'

_publ_section_title
;
 Solvent dependent reactivities of di-, tetra- and hexanuclear manganese
 complexes: syntheses, structures and magnetic properties.
;
_journal_issue 14
_journal_name_full 'Dalton transactions (Cambridge, England : 2003)'
_journal_page_first 6620
_journal_page_last 6629
_journal_paper_doi 10.1039/c4dt03822c
_journal_volume 44
_journal_year 2015
_chemical_formula_sum 'C28 H34 Mn2 N4 O10 S4'
_chemical_formula_weight 824.71
_chemical_name_systematic
; 
 ? 
;
_space_group_IT_number 14
_symmetry_cell_setting monoclinic
_symmetry_space_group_name_Hall '-P 2ybc'
_symmetry_space_group_name_H-M 'P 1 21/c 1'
_atom_sites_solution_hydrogens geom
_atom_sites_solution_primary direct
_atom_sites_solution_secondary difmap
_audit_creation_method SHELXL-97
_audit_update_record
;
2014-05-19 deposited with the CCDC.
2015-02-23 downloaded from the CCDC.
;
_cell_angle_alpha 90.00
_cell_angle_beta 114.254(2)
_cell_angle_gamma 90.00
_cell_formula_units_Z 2
_cell_length_a 9.2195(8)
_cell_length_b 18.7801(19)
_cell_length_c 11.0378(12)
_cell_measurement_temperature 298(2)
_cell_volume 1742.4(3)
_computing_cell_refinement 'Bruker SMART'
_computing_data_collection 'Bruker SMART'
_computing_data_reduction 'Bruker SAINT'
_computing_molecular_graphics 'Bruker SHELXTL'
_computing_publication_material 'Bruker SHELXTL'
_computing_structure_refinement 'SHELXL-97 (Sheldrick, 1997)'
_computing_structure_solution 'SHELXS-97 (Sheldrick, 1990)'
_diffrn_ambient_temperature 298(2)
_diffrn_measured_fraction_theta_full 0.998
_diffrn_measured_fraction_theta_max 0.998
_diffrn_measurement_device_type 'CCD area detector'
_diffrn_measurement_method 'phi and omega scans'
_diffrn_radiation_monochromator graphite
_diffrn_radiation_source 'fine-focus sealed tube'
_diffrn_radiation_type MoK\a
_diffrn_radiation_wavelength 0.71073
_diffrn_reflns_av_R_equivalents 0.0254
_diffrn_reflns_av_sigmaI/netI 0.0318
_diffrn_reflns_limit_h_max 10
_diffrn_reflns_limit_h_min -9
_diffrn_reflns_limit_k_max 22
_diffrn_reflns_limit_k_min -20
_diffrn_reflns_limit_l_max 13
_diffrn_reflns_limit_l_min -12
_diffrn_reflns_number 8586
_diffrn_reflns_theta_full 25.02
_diffrn_reflns_theta_max 25.02
_diffrn_reflns_theta_min 2.65
_exptl_absorpt_coefficient_mu 1.023
_exptl_absorpt_correction_type none
_exptl_crystal_density_diffrn 1.572
_exptl_crystal_density_meas 0
_exptl_crystal_density_method 'not measured'
_exptl_crystal_F_000 848
_exptl_crystal_size_max 0.43
_exptl_crystal_size_mid 0.40
_exptl_crystal_size_min 0.35
_refine_diff_density_max 0.852
_refine_diff_density_min -0.882
_refine_diff_density_rms 0.088
_refine_ls_extinction_method none
_refine_ls_goodness_of_fit_ref 1.054
_refine_ls_hydrogen_treatment mixed
_refine_ls_matrix_type full
_refine_ls_number_parameters 290
_refine_ls_number_reflns 3059
_refine_ls_number_restraints 900
_refine_ls_restrained_S_all 1.045
_refine_ls_R_factor_all 0.0801
_refine_ls_R_factor_gt 0.0555
_refine_ls_shift/su_max 0.010
_refine_ls_shift/su_mean 0.000
_refine_ls_structure_factor_coef Fsqd
_refine_ls_weighting_details 'calc w=1/[\s^2^(Fo^2^)+(0.0541P)^2^+5.1167P] where P=(Fo^2^+2Fc^2^)/3'
_refine_ls_weighting_scheme calc
_refine_ls_wR_factor_gt 0.1255
_refine_ls_wR_factor_ref 0.1527
_reflns_number_gt 2268
_reflns_number_total 3059
_reflns_threshold_expression >2sigma(I)
_cod_data_source_file c4dt03822c2.cif
_cod_data_source_block 140314d
_cod_depositor_comments
;
The following automatic conversions were performed:

'_symmetry_cell_setting' value 'Monoclinic' changed to 'monoclinic'
according to
/usr/data/users/saulius/crontab/automatic-downloads/rss-feeds/RSC/lib/dictionaries/cif_core.dic
dictionary named 'cif_core.dic' version 2.4.2 from 2011-04-26.

Automatic conversion script
Id: cif_fix_values 3008 2015-01-20 13:52:24Z robertas 

 Adding full bibliography for 7034150--7034154.cif.
;
_cod_original_sg_symbol_H-M 'P2(1)/c  '
_cod_database_code 7034154

loop_
_symmetry_equiv_pos_as_xyz
'x, y, z'
'-x, y+1/2, -z+1/2'
'-x, -y, -z'
'x, -y-1/2, z-1/2'

loop_
_atom_site_label
_atom_site_type_symbol
_atom_site_fract_x
_atom_site_fract_y
_atom_site_fract_z
_atom_site_U_iso_or_equiv
_atom_site_adp_type
_atom_site_occupancy
_atom_site_symmetry_multiplicity
_atom_site_calc_flag
_atom_site_refinement_flags
_atom_site_disorder_assembly
_atom_site_disorder_group
Mn1 Mn 0.48319(8) 0.41340(4) 0.09627(6) 0.0415(2) Uani 1 1 d U . .
N1 N 0.6199(4) 0.50030(17) 0.1469(3) 0.0333(8) Uani 1 1 d U . .
N2 N 0.3499(4) 0.44226(18) -0.0875(3) 0.0343(8) Uani 1 1 d U . .
O1 O 0.6122(4) 0.39006(17) 0.2806(3) 0.0516(9) Uani 1 1 d U A .
O2 O 0.8095(4) 0.42647(18) 0.4670(3) 0.0553(9) Uani 1 1 d U A .
O3 O 0.3774(5) 0.3277(2) 0.0692(4) 0.0799(13) Uani 1 1 d U A .
O4 O 0.6782(9) 0.3749(5) 0.0347(8) 0.0506(18) Uani 0.667(16) 1 d PU A 1
O4' O 0.642(2) 0.3549(9) 0.0479(18) 0.054(3) Uani 0.333(16) 1 d PU A 2
O5 O 0.3077(5) 0.4636(3) 0.1614(4) 0.0864(13) Uani 1 1 d U A .
S1 S 0.7102(7) 0.3308(4) -0.0621(4) 0.0755(15) Uani 0.667(16) 1 d PU A 1
S2 S 0.2311(3) 0.40597(14) 0.2276(3) 0.0734(9) Uani 0.650(4) 1 d PU A 1
S1' S 0.6600(13) 0.3018(7) -0.0532(8) 0.077(2) Uani 0.333(16) 1 d PU A 2
S2' S 0.2049(6) 0.4895(3) 0.2391(5) 0.0778(17) Uani 0.350(4) 1 d PU A 2
C1 C 0.7209(5) 0.4348(2) 0.3507(4) 0.0402(10) Uani 1 1 d U . .
C2 C 0.7308(5) 0.4981(2) 0.2732(4) 0.0363(9) Uani 1 1 d U . .
C3 C 0.1679(5) 0.4449(2) -0.2973(4) 0.0407(10) Uani 1 1 d U . .
H3 H 0.0826 0.4334 -0.3766 0.049 Uiso 1 1 calc R . .
C4 C 0.2205(5) 0.4078(2) -0.1772(4) 0.0371(9) Uani 1 1 d U . .
C5 C 0.1565(5) 0.3430(2) -0.1435(4) 0.0399(10) Uani 1 1 d U A .
C6 C 0.2344(6) 0.3077(3) -0.0218(5) 0.0532(12) Uani 1 1 d U . .
C7 C 0.1651(6) 0.2475(3) 0.0057(5) 0.0569(13) Uani 1 1 d U A .
H7 H 0.2148 0.2251 0.0877 0.068 Uiso 1 1 calc R . .
C8 C 0.0249(6) 0.2207(3) -0.0863(5) 0.0551(13) Uani 1 1 d U . .
H8 H -0.0195 0.1801 -0.0669 0.066 Uiso 1 1 calc R A .
C9 C -0.0503(6) 0.2538(3) -0.2073(5) 0.0553(13) Uani 1 1 d U A .
H9 H -0.1445 0.2351 -0.2704 0.066 Uiso 1 1 calc R . .
C10 C 0.0136(6) 0.3144(3) -0.2352(5) 0.0481(11) Uani 1 1 d U . .
H10 H -0.0393 0.3368 -0.3167 0.058 Uiso 1 1 calc R A .
C11 C 0.6032(18) 0.3703(8) -0.2179(13) 0.095(4) Uani 0.667(16) 1 d PU A 1
H11A H 0.4912 0.3665 -0.2404 0.142 Uiso 0.667(16) 1 calc PR A 1
H11B H 0.6278 0.3463 -0.2840 0.142 Uiso 0.667(16) 1 calc PR A 1
H11C H 0.6321 0.4196 -0.2145 0.142 Uiso 0.667(16) 1 calc PR A 1
C12 C 0.603(2) 0.2522(7) -0.0841(15) 0.113(5) Uani 0.667(16) 1 d PU A 1
H12A H 0.6330 0.2288 0.0000 0.170 Uiso 0.667(16) 1 calc PR A 1
H12B H 0.6254 0.2216 -0.1440 0.170 Uiso 0.667(16) 1 calc PR A 1
H12C H 0.4912 0.2628 -0.1205 0.170 Uiso 0.667(16) 1 calc PR A 1
C13 C 0.0242(16) 0.4290(10) 0.1313(15) 0.118(5) Uani 0.650(4) 1 d PU A 1
H13A H 0.0161 0.4789 0.1100 0.176 Uiso 0.650(4) 1 calc PR A 1
H13B H -0.0364 0.4188 0.1821 0.176 Uiso 0.650(4) 1 calc PR A 1
H13C H -0.0167 0.4017 0.0507 0.176 Uiso 0.650(4) 1 calc PR A 1
C14 C 0.261(2) 0.4387(11) 0.3696(16) 0.127(5) Uani 0.650(4) 1 d PU A 1
H14A H 0.2917 0.4877 0.3727 0.191 Uiso 0.650(4) 1 calc PR A 1
H14B H 0.3438 0.4126 0.4379 0.191 Uiso 0.650(4) 1 calc PR A 1
H14C H 0.1647 0.4356 0.3833 0.191 Uiso 0.650(4) 1 calc PR A 1
C11' C 0.558(3) 0.3320(16) -0.215(3) 0.095(7) Uani 0.333(16) 1 d PU A 2
H11D H 0.4575 0.3515 -0.2254 0.143 Uiso 0.333(16) 1 calc PR A 2
H11E H 0.5408 0.2930 -0.2758 0.143 Uiso 0.333(16) 1 calc PR A 2
H11F H 0.6197 0.3681 -0.2338 0.143 Uiso 0.333(16) 1 calc PR A 2
C12' C 0.514(3) 0.2353(13) -0.078(3) 0.084(6) Uani 0.333(16) 1 d PU A 2
H12D H 0.5314 0.2138 0.0056 0.126 Uiso 0.333(16) 1 calc PR A 2
H12E H 0.5222 0.1996 -0.1373 0.126 Uiso 0.333(16) 1 calc PR A 2
H12F H 0.4104 0.2564 -0.1159 0.126 Uiso 0.333(16) 1 calc PR A 2
C13' C 0.061(3) 0.4454(18) 0.213(3) 0.109(6) Uani 0.350(4) 1 d PU A 2
H13D H -0.0305 0.4689 0.1487 0.164 Uiso 0.350(4) 1 calc PR A 2
H13E H 0.0481 0.4388 0.2938 0.164 Uiso 0.350(4) 1 calc PR A 2
H13F H 0.0739 0.3998 0.1786 0.164 Uiso 0.350(4) 1 calc PR A 2
C14' C 0.348(3) 0.4306(16) 0.405(2) 0.082(5) Uani 0.350(4) 1 d PU A 2
H14D H 0.2985 0.4280 0.4661 0.123 Uiso 0.350(4) 1 calc PR A 2
H14E H 0.4500 0.4531 0.4471 0.123 Uiso 0.350(4) 1 calc PR A 2
H14F H 0.3613 0.3834 0.3777 0.123 Uiso 0.350(4) 1 calc PR A 2

loop_
_atom_site_aniso_label
_atom_site_aniso_U_11
_atom_site_aniso_U_22
_atom_site_aniso_U_33
_atom_site_aniso_U_23
_atom_site_aniso_U_13
_atom_site_aniso_U_12
Mn1 0.0361(4) 0.0395(4) 0.0309(4) 0.0071(3) -0.0045(3) -0.0115(3)
N1 0.0282(17) 0.0331(17) 0.0285(17) 0.0014(14) 0.0014(14) -0.0035(14)
N2 0.0309(17) 0.0326(17) 0.0294(17) 0.0013(14) 0.0021(14) -0.0070(14)
O1 0.0493(19) 0.0496(18) 0.0348(16) 0.0109(14) -0.0042(14) -0.0147(15)
O2 0.051(2) 0.057(2) 0.0335(17) 0.0099(15) -0.0077(15) -0.0069(16)
O3 0.073(2) 0.058(2) 0.060(2) 0.0229(18) -0.0216(18) -0.0354(18)
O4 0.043(3) 0.049(4) 0.059(3) -0.010(3) 0.020(3) 0.002(3)
O4' 0.053(5) 0.049(5) 0.052(5) -0.005(4) 0.012(4) 0.000(4)
O5 0.060(2) 0.137(3) 0.069(2) 0.011(2) 0.034(2) 0.008(2)
S1 0.067(2) 0.070(3) 0.0760(18) -0.0211(18) 0.0164(16) 0.022(2)
S2 0.0783(17) 0.0765(16) 0.0874(18) -0.0097(13) 0.0565(14) -0.0124(13)
S1' 0.069(4) 0.079(5) 0.067(3) -0.015(3) 0.011(3) 0.002(4)
S2' 0.083(3) 0.086(3) 0.080(3) -0.004(2) 0.048(3) 0.000(3)
C1 0.033(2) 0.046(2) 0.033(2) 0.0027(18) 0.0043(18) 0.0012(18)
C2 0.030(2) 0.040(2) 0.029(2) -0.0017(17) 0.0021(17) 0.0012(17)
C3 0.032(2) 0.045(2) 0.029(2) -0.0004(18) -0.0024(17) -0.0071(19)
C4 0.029(2) 0.042(2) 0.031(2) -0.0034(17) 0.0025(16) -0.0073(17)
C5 0.037(2) 0.040(2) 0.037(2) -0.0039(18) 0.0094(18) -0.0088(18)
C6 0.051(3) 0.044(2) 0.046(2) 0.000(2) 0.002(2) -0.018(2)
C7 0.057(3) 0.050(3) 0.049(3) 0.006(2) 0.007(2) -0.017(2)
C8 0.053(3) 0.047(3) 0.062(3) -0.005(2) 0.020(2) -0.021(2)
C9 0.044(3) 0.061(3) 0.052(3) -0.013(2) 0.011(2) -0.025(2)
C10 0.042(2) 0.054(3) 0.038(2) -0.005(2) 0.0068(19) -0.013(2)
C11 0.112(9) 0.088(8) 0.080(6) -0.013(7) 0.034(6) 0.023(7)
C12 0.129(10) 0.070(7) 0.131(9) -0.050(7) 0.043(8) -0.019(7)
C13 0.067(7) 0.185(12) 0.107(9) -0.032(9) 0.042(7) -0.006(8)
C14 0.122(11) 0.172(12) 0.092(9) 0.010(9) 0.049(9) -0.022(11)
C11' 0.084(11) 0.082(11) 0.096(11) -0.007(11) 0.014(10) 0.001(10)
C12' 0.080(10) 0.061(9) 0.102(10) -0.035(8) 0.027(9) -0.011(9)
C13' 0.068(11) 0.159(14) 0.114(13) 0.005(13) 0.050(11) 0.005(11)
C14' 0.074(10) 0.126(12) 0.059(10) 0.016(9) 0.042(9) 0.006(10)

loop_
_atom_type_symbol
_atom_type_description
_atom_type_scat_dispersion_real
_atom_type_scat_dispersion_imag
_atom_type_scat_source
C C 0.0033 0.0016 'International Tables Vol C Tables 4.2.6.8 and 6.1.1.4'
H H 0.0000 0.0000 'International Tables Vol C Tables 4.2.6.8 and 6.1.1.4'
O O 0.0106 0.0060 'International Tables Vol C Tables 4.2.6.8 and 6.1.1.4'
N N 0.0061 0.0033 'International Tables Vol C Tables 4.2.6.8 and 6.1.1.4'
S S 0.1246 0.1234 'International Tables Vol C Tables 4.2.6.8 and 6.1.1.4'
Mn Mn 0.3368 0.7283 'International Tables Vol C Tables 4.2.6.8 and 6.1.1.4'

loop_
_geom_angle_atom_site_label_1
_geom_angle_atom_site_label_2
_geom_angle_atom_site_label_3
_geom_angle
_geom_angle_site_symmetry_1
_geom_angle_site_symmetry_3
O3 Mn1 O1 91.64(14) . .
O3 Mn1 N2 90.49(14) . .
O1 Mn1 N2 176.82(15) . .
O3 Mn1 N1 172.40(14) . .
O1 Mn1 N1 81.16(13) . .
N2 Mn1 N1 96.80(13) . .
O3 Mn1 O4' 82.9(5) . .
O1 Mn1 O4' 87.5(5) . .
N2 Mn1 O4' 95.1(5) . .
N1 Mn1 O4' 94.3(5) . .
O3 Mn1 O5 90.9(2) . .
O1 Mn1 O5 88.34(16) . .
N2 Mn1 O5 89.27(16) . .
N1 Mn1 O5 91.29(17) . .
O4' Mn1 O5 172.5(5) . .
O3 Mn1 O4 95.9(3) . .
O1 Mn1 O4 91.3(2) . .
N2 Mn1 O4 90.9(2) . .
N1 Mn1 O4 81.9(2) . .
O4' Mn1 O4 13.7(5) . .
O5 Mn1 O4 173.1(3) . .
C2 N1 N2 107.9(3) . 3_665
C2 N1 Mn1 112.8(3) . .
N2 N1 Mn1 138.6(2) 3_665 .
N1 N2 C4 108.7(3) 3_665 .
N1 N2 Mn1 123.7(2) 3_665 .
C4 N2 Mn1 127.5(3) . .
C1 O1 Mn1 118.1(3) . .
C6 O3 Mn1 131.1(3) . .
S1 O4 Mn1 144.1(4) . .
S1' O4' Mn1 145.4(10) . .
S2' O5 S2 59.7(3) . .
S2' O5 Mn1 166.6(3) . .
S2 O5 Mn1 111.8(3) . .
O4 S1 C12 107.9(6) . .
O4 S1 C11 105.9(6) . .
C12 S1 C11 99.4(7) . .
C14 S2 O5 104.7(7) . .
C14 S2 C13 101.4(8) . .
O5 S2 C13 97.1(6) . .
O4' S1' C11' 110.9(12) . .
O4' S1' C12' 105.3(11) . .
C11' S1' C12' 90.9(13) . .
C13' S2' O5 113.7(12) . .
C13' S2' C14' 93.8(14) . .
O5 S2' C14' 90.5(7) . .
O2 C1 O1 124.6(4) . .
O2 C1 C2 122.5(4) . .
O1 C1 C2 113.0(4) . .
N1 C2 C3 110.1(4) . 3_665
N1 C2 C1 114.8(4) . .
C3 C2 C1 135.1(4) 3_665 .
C2 C3 C4 105.1(4) 3_665 .
C2 C3 H3 127.4 3_665 .
C4 C3 H3 127.4 . .
N2 C4 C3 108.3(4) . .
N2 C4 C5 122.2(4) . .
C3 C4 C5 129.5(4) . .
C10 C5 C6 118.1(4) . .
C10 C5 C4 119.6(4) . .
C6 C5 C4 122.3(4) . .
O3 C6 C7 117.5(4) . .
O3 C6 C5 123.0(4) . .
C7 C6 C5 119.5(4) . .
C8 C7 C6 121.0(5) . .
C8 C7 H7 119.5 . .
C6 C7 H7 119.5 . .
C7 C8 C9 119.9(5) . .
C7 C8 H8 120.0 . .
C9 C8 H8 120.0 . .
C10 C9 C8 120.1(4) . .
C10 C9 H9 120.0 . .
C8 C9 H9 120.0 . .
C9 C10 C5 121.3(5) . .
C9 C10 H10 119.3 . .
C5 C10 H10 119.3 . .
S1' C11' H11D 109.5 . .
S1' C11' H11E 109.5 . .
H11D C11' H11E 109.5 . .
S1' C11' H11F 109.5 . .
H11D C11' H11F 109.5 . .
H11E C11' H11F 109.5 . .
S1' C12' H12D 109.5 . .
S1' C12' H12E 109.5 . .
H12D C12' H12E 109.5 . .
S1' C12' H12F 109.5 . .
H12D C12' H12F 109.5 . .
H12E C12' H12F 109.5 . .
S2' C13' H13D 109.5 . .
S2' C13' H13E 109.5 . .
H13D C13' H13E 109.5 . .
S2' C13' H13F 109.5 . .
H13D C13' H13F 109.5 . .
H13E C13' H13F 109.5 . .
S2' C14' H14D 109.5 . .
S2' C14' H14E 109.5 . .
H14D C14' H14E 109.5 . .
S2' C14' H14F 109.5 . .
H14D C14' H14F 109.5 . .
H14E C14' H14F 109.5 . .

loop_
_geom_bond_atom_site_label_1
_geom_bond_atom_site_label_2
_geom_bond_distance
_geom_bond_site_symmetry_2
Mn1 O3 1.842(3) .
Mn1 O1 1.939(3) .
Mn1 N2 1.967(3) .
Mn1 N1 1.996(3) .
Mn1 O4' 2.065(19) .
Mn1 O5 2.231(4) .
Mn1 O4 2.285(8) .
N1 C2 1.349(5) .
N1 N2 1.350(5) 3_665
N2 N1 1.350(5) 3_665
N2 C4 1.361(5) .
O1 C1 1.293(5) .
O2 C1 1.216(5) .
O3 C6 1.342(6) .
O4 S1 1.474(9) .
O4' S1' 1.56(2) .
O5 S2' 1.593(6) .
O5 S2 1.621(5) .
S1 C12 1.737(13) .
S1 C11 1.757(13) .
S2 C14 1.599(18) .
S2 C13 1.814(15) .
S1' C11' 1.74(3) .
S1' C12' 1.77(2) .
S2' C13' 1.49(3) .
S2' C14' 2.08(2) .
C1 C2 1.488(6) .
C2 C3 1.374(6) 3_665
C3 C2 1.374(6) 3_665
C3 C4 1.396(6) .
C3 H3 0.9300 .
C4 C5 1.466(6) .
C5 C10 1.398(6) .
C5 C6 1.402(6) .
C6 C7 1.393(7) .
C7 C8 1.370(7) .
C7 H7 0.9300 .
C8 C9 1.375(7) .
C8 H8 0.9300 .
C9 C10 1.373(7) .
C9 H9 0.9300 .
C10 H10 0.9300 .
C11 H11A 0.9600 .
C11 H11B 0.9600 .
C11 H11C 0.9600 .
C12 H12A 0.9600 .
C12 H12B 0.9600 .
C12 H12C 0.9600 .
C13 H13A 0.9600 .
C13 H13B 0.9600 .
C13 H13C 0.9600 .
C14 H14A 0.9600 .
C14 H14B 0.9600 .
C14 H14C 0.9600 .
C11' H11D 0.9600 .
C11' H11E 0.9600 .
C11' H11F 0.9600 .
C12' H12D 0.9600 .
C12' H12E 0.9600 .
C12' H12F 0.9600 .
C13' H13D 0.9600 .
C13' H13E 0.9600 .
C13' H13F 0.9600 .
C14' H14D 0.9600 .
C14' H14E 0.9600 .
C14' H14F 0.9600 .

loop_
_geom_torsion_atom_site_label_1
_geom_torsion_atom_site_label_2
_geom_torsion_atom_site_label_3
_geom_torsion_atom_site_label_4
_geom_torsion
_geom_torsion_site_symmetry_1
_geom_torsion_site_symmetry_4
O3 Mn1 N1 C2 -15.9(16) . .
O1 Mn1 N1 C2 2.8(3) . .
N2 Mn1 N1 C2 -179.7(3) . .
O4' Mn1 N1 C2 -84.1(6) . .
O5 Mn1 N1 C2 90.9(3) . .
O4 Mn1 N1 C2 -89.8(4) . .
O3 Mn1 N1 N2 152.4(14) . 3_665
O1 Mn1 N1 N2 171.1(4) . 3_665
N2 Mn1 N1 N2 -11.4(5) . 3_665
O4' Mn1 N1 N2 84.3(6) . 3_665
O5 Mn1 N1 N2 -100.8(4) . 3_665
O4 Mn1 N1 N2 78.5(5) . 3_665
O3 Mn1 N2 N1 -168.9(4) . 3_665
O1 Mn1 N2 N1 59(3) . 3_665
N1 Mn1 N2 N1 9.0(4) . 3_665
O4' Mn1 N2 N1 -85.9(6) . 3_665
O5 Mn1 N2 N1 100.2(3) . 3_665
O4 Mn1 N2 N1 -72.9(4) . 3_665
O3 Mn1 N2 C4 7.6(4) . .
O1 Mn1 N2 C4 -125(3) . .
N1 Mn1 N2 C4 -174.5(4) . .
O4' Mn1 N2 C4 90.5(6) . .
O5 Mn1 N2 C4 -83.3(4) . .
O4 Mn1 N2 C4 103.5(4) . .
O3 Mn1 O1 C1 177.0(4) . .
N2 Mn1 O1 C1 -51(3) . .
N1 Mn1 O1 C1 -0.6(3) . .
O4' Mn1 O1 C1 94.2(6) . .
O5 Mn1 O1 C1 -92.1(4) . .
O4 Mn1 O1 C1 81.0(4) . .
O1 Mn1 O3 C6 157.2(6) . .
N2 Mn1 O3 C6 -20.4(6) . .
N1 Mn1 O3 C6 175.7(12) . .
O4' Mn1 O3 C6 -115.4(7) . .
O5 Mn1 O3 C6 68.9(6) . .
O4 Mn1 O3 C6 -111.3(6) . .
O3 Mn1 O4 S1 40.7(8) . .
O1 Mn1 O4 S1 132.5(8) . .
N2 Mn1 O4 S1 -49.9(8) . .
N1 Mn1 O4 S1 -146.6(8) . .
O4' Mn1 O4 S1 58(2) . .
O5 Mn1 O4 S1 -140.9(15) . .
O3 Mn1 O4' S1' 49.2(17) . .
O1 Mn1 O4' S1' 141.2(17) . .
N2 Mn1 O4' S1' -40.6(17) . .
N1 Mn1 O4' S1' -137.9(17) . .
O5 Mn1 O4' S1' 84(4) . .
O4 Mn1 O4' S1' -113(4) . .
O3 Mn1 O5 S2' 76.8(16) . .
O1 Mn1 O5 S2' -14.8(16) . .
N2 Mn1 O5 S2' 167.3(16) . .
N1 Mn1 O5 S2' -96.0(16) . .
O4' Mn1 O5 S2' 42(4) . .
O4 Mn1 O5 S2' -102(2) . .
O3 Mn1 O5 S2 28.5(3) . .
O1 Mn1 O5 S2 -63.1(3) . .
N2 Mn1 O5 S2 119.0(3) . .
N1 Mn1 O5 S2 -144.2(3) . .
O4' Mn1 O5 S2 -6(4) . .
O4 Mn1 O5 S2 -149.8(19) . .
Mn1 O4 S1 C12 -42.8(10) . .
Mn1 O4 S1 C11 62.9(10) . .
S2' O5 S2 C14 -42.4(7) . .
Mn1 O5 S2 C14 126.1(7) . .
S2' O5 S2 C13 61.5(6) . .
Mn1 O5 S2 C13 -130.1(5) . .
Mn1 O4' S1' C11' 50(2) . .
Mn1 O4' S1' C12' -47(2) . .
S2 O5 S2' C13' -40.7(13) . .
Mn1 O5 S2' C13' -94(2) . .
S2 O5 S2' C14' 53.7(8) . .
Mn1 O5 S2' C14' 0.4(18) . .
Mn1 O1 C1 O2 -180.0(4) . .
Mn1 O1 C1 C2 -1.6(5) . .
N2 N1 C2 C3 1.2(5) 3_665 3_665
Mn1 N1 C2 C3 173.2(3) . 3_665
N2 N1 C2 C1 -176.2(4) 3_665 .
Mn1 N1 C2 C1 -4.3(5) . .
O2 C1 C2 N1 -177.6(4) . .
O1 C1 C2 N1 3.9(6) . .
O2 C1 C2 C3 5.7(8) . 3_665
O1 C1 C2 C3 -172.7(5) . 3_665
N1 N2 C4 C3 0.1(5) 3_665 .
Mn1 N2 C4 C3 -176.7(3) . .
N1 N2 C4 C5 -179.9(4) 3_665 .
Mn1 N2 C4 C5 3.2(6) . .
C2 C3 C4 N2 -0.9(5) 3_665 .
C2 C3 C4 C5 179.2(5) 3_665 .
N2 C4 C5 C10 173.1(4) . .
C3 C4 C5 C10 -6.9(8) . .
N2 C4 C5 C6 -7.4(7) . .
C3 C4 C5 C6 172.6(5) . .
Mn1 O3 C6 C7 -160.7(4) . .
Mn1 O3 C6 C5 21.8(9) . .
C10 C5 C6 O3 175.1(5) . .
C4 C5 C6 O3 -4.4(8) . .
C10 C5 C6 C7 -2.3(8) . .
C4 C5 C6 C7 178.2(5) . .
O3 C6 C7 C8 -175.2(5) . .
C5 C6 C7 C8 2.4(9) . .
C6 C7 C8 C9 -0.6(9) . .
C7 C8 C9 C10 -1.2(9) . .
C8 C9 C10 C5 1.2(8) . .
C6 C5 C10 C9 0.5(8) . .
C4 C5 C10 C9 -180.0(5) . .
